data_2241945
loop_
_publ_author_name
'Im, Hansu'
'Moon, Suk-Hee'
'Kim, Tae Ho'
'Park, Ki-Min'

_publ_section_title
;
 Crystal structure of <i>N</i>,<i>N</i>'-dibenzylpyromellitic diimide
;
_journal_issue 12
_journal_name_full 'Acta Crystallographica Section E'
_journal_page_first 1809
_journal_page_last 1811
_journal_paper_doi 10.1107/S2056989016017710
_journal_volume 72
_journal_year 2016
_chemical_formula_iupac 'C24 H16 N2 O4'
_chemical_formula_moiety 'C24 H16 N2 O4'
_chemical_formula_sum 'C24 H16 N2 O4'
_chemical_formula_weight 396.39
_chemical_name_common
;
<i>N</i>,<i>N</i>'-Dibenzylpyromellitic diimide
;
_chemical_name_systematic
;
2,6-Dibenzylpyrrolo[3,4-<i>f</i>]isoindole-1,3,5,7(2<i>H</i>,6<i>H</i>)-\
tetraone
;
_space_group_crystal_system monoclinic
_space_group_IT_number 14
_space_group_name_Hall '-P 2yn'
_space_group_name_H-M_alt 'P 1 21/n 1'
_symmetry_space_group_name_Hall '-P 2yn'
_symmetry_space_group_name_H-M 'P 1 21/n 1'
_atom_sites_solution_hydrogens geom
_audit_creation_method SHELXL-2014/7
_cell_angle_alpha 90
_cell_angle_beta 90.461(3)
_cell_angle_gamma 90
_cell_formula_units_Z 2
_cell_length_a 6.1500(5)
_cell_length_b 4.7475(3)
_cell_length_c 31.002(2)
_cell_measurement_reflns_used 874
_cell_measurement_temperature 173(2)
_cell_measurement_theta_max 24.82
_cell_measurement_theta_min 2.63
_cell_volume 905.14(11)
_computing_cell_refinement
;
SAINT (Bruker, 2013)
;
_computing_data_collection
;
APEX2 (Bruker, 2013)
;
_computing_data_reduction
;
SAINT (Bruker, 2013)
;
_computing_molecular_graphics
;
DIAMOND (Brandenburg, 2010)
;
_computing_publication_material
;
SHELXTL (Sheldrick, 2008)
;
_computing_structure_refinement
;
SHELXL2014 (Sheldrick, 2015)
;
_computing_structure_solution
;
SHELXS97 (Sheldrick 2008)
;
_diffrn_ambient_temperature 173(2)
_diffrn_measured_fraction_theta_full 0.984
_diffrn_measured_fraction_theta_max 0.978
_diffrn_measurement_device_type 'Bruker APEXII CCD'
_diffrn_measurement_method '\f and \w scans'
_diffrn_radiation_type MoK\a
_diffrn_radiation_wavelength 0.71073
_diffrn_reflns_av_R_equivalents 0.0343
_diffrn_reflns_limit_h_max 7
_diffrn_reflns_limit_h_min -6
_diffrn_reflns_limit_k_max 6
_diffrn_reflns_limit_k_min -2
_diffrn_reflns_limit_l_max 40
_diffrn_reflns_limit_l_min -38
_diffrn_reflns_number 4593
_diffrn_reflns_theta_full 25.242
_diffrn_reflns_theta_max 27.495
_diffrn_reflns_theta_min 1.314
_exptl_absorpt_coefficient_mu 0.101
_exptl_absorpt_correction_T_max 0.7456
_exptl_absorpt_correction_T_min 0.6611
_exptl_absorpt_correction_type multi-scan
_exptl_absorpt_process_details
;
(SADABS; Bruker 2013)
;
_exptl_crystal_colour colourless
_exptl_crystal_density_diffrn 1.454
_exptl_crystal_description needle
_exptl_crystal_F_000 412
_exptl_crystal_size_max 0.500
_exptl_crystal_size_mid 0.060
_exptl_crystal_size_min 0.020
_refine_diff_density_max 0.254
_refine_diff_density_min -0.215
_refine_ls_extinction_method none
_refine_ls_goodness_of_fit_ref 1.042
_refine_ls_hydrogen_treatment constr
_refine_ls_matrix_type full
_refine_ls_number_parameters 136
_refine_ls_number_reflns 2016
_refine_ls_number_restraints 0
_refine_ls_restrained_S_all 1.042
_refine_ls_R_factor_all 0.0692
_refine_ls_R_factor_gt 0.0478
_refine_ls_shift/su_max 0.000
_refine_ls_shift/su_mean 0.000
_refine_ls_structure_factor_coef Fsqd
_refine_ls_weighting_details 'w=1/[\s^2^(Fo^2^)+(0.0529P)^2^+0.0890P] where P=(Fo^2^+2Fc^2^)/3'
_refine_ls_weighting_scheme calc
_refine_ls_wR_factor_gt 0.1087
_refine_ls_wR_factor_ref 0.1194
_reflns_number_gt 1444
_reflns_number_total 2016
_reflns_threshold_expression 'I > 2\s(I)'
_cod_data_source_file sj5513sup1.cif
_cod_data_source_block I
_cod_database_code 2241945
_shelx_space_group_comment
;
The symmetry employed for this shelxl refinement is uniquely defined
by the following loop, which should always be used as a source of
symmetry information in preference to the above space-group names.
They are only intended as comments.
;
_shelx_estimated_absorpt_t_min 0.951
_shelx_estimated_absorpt_t_max 0.998

loop_
_space_group_symop_operation_xyz
'x, y, z'
'-x+1/2, y+1/2, -z+1/2'
'-x, -y, -z'
'x-1/2, -y-1/2, z-1/2'

loop_
_atom_site_type_symbol
_atom_site_label
_atom_site_fract_x
_atom_site_fract_y
_atom_site_fract_z
_atom_site_U_iso_or_equiv
_atom_site_adp_type
_atom_site_calc_flag
_atom_site_occupancy
O O1 0.9145(2) 0.9617(3) 0.09759(4) 0.0314(4) Uani d 1
O O2 0.4737(2) 0.2514(3) 0.04921(4) 0.0282(3) Uani d 1
N N1 0.6589(2) 0.6176(3) 0.08217(5) 0.0218(4) Uani d 1
C C1 0.2783(3) 0.3279(4) 0.15445(6) 0.0303(5) Uani d 1
H H1 0.1617 0.3659 0.1350 0.036 Uiso calc 1
C C2 0.2505(4) 0.1311(4) 0.18711(7) 0.0363(5) Uani d 1
H H2 0.1157 0.0354 0.1901 0.044 Uiso calc 1
C C3 0.4206(4) 0.0760(4) 0.21524(7) 0.0399(6) Uani d 1
H H3 0.4021 -0.0568 0.2378 0.048 Uiso calc 1
C C4 0.6175(4) 0.2130(4) 0.21071(6) 0.0356(5) Uani d 1
H H4 0.7346 0.1724 0.2299 0.043 Uiso calc 1
C C5 0.6439(3) 0.4094(4) 0.17812(6) 0.0298(5) Uani d 1
H H5 0.7792 0.5036 0.1751 0.036 Uiso calc 1
C C6 0.4739(3) 0.4699(4) 0.14973(6) 0.0233(4) Uani d 1
C C7 0.4994(3) 0.6895(4) 0.11523(6) 0.0252(4) Uani d 1
H H7A 0.3565 0.7201 0.1011 0.030 Uiso calc 1
H H7B 0.5432 0.8691 0.1290 0.030 Uiso calc 1
C C8 0.8499(3) 0.7687(3) 0.07548(6) 0.0213(4) Uani d 1
C C9 0.9507(3) 0.6455(3) 0.03618(5) 0.0199(4) Uani d 1
C C10 0.8168(3) 0.4283(3) 0.02169(5) 0.0186(4) Uani d 1
C C11 0.6279(3) 0.4093(3) 0.05118(5) 0.0211(4) Uani d 1
C C12 1.1389(3) 0.7249(3) 0.01520(5) 0.0202(4) Uani d 1
H H12 1.2303 0.8725 0.0253 0.024 Uiso calc 1

loop_
_atom_site_aniso_label
_atom_site_aniso_U_11
_atom_site_aniso_U_22
_atom_site_aniso_U_33
_atom_site_aniso_U_12
_atom_site_aniso_U_13
_atom_site_aniso_U_23
O1 0.0344(9) 0.0305(7) 0.0293(7) -0.0060(6) 0.0023(6) -0.0098(6)
O2 0.0247(8) 0.0285(7) 0.0316(7) -0.0056(6) 0.0030(6) -0.0014(6)
N1 0.0230(9) 0.0219(7) 0.0204(8) 0.0001(6) 0.0034(6) -0.0008(6)
C1 0.0264(11) 0.0300(9) 0.0346(11) 0.0002(8) 0.0036(9) -0.0041(9)
C2 0.0402(14) 0.0287(10) 0.0401(12) -0.0023(10) 0.0169(10) -0.0015(10)
C3 0.0580(17) 0.0307(10) 0.0313(12) 0.0042(11) 0.0151(11) 0.0035(9)
C4 0.0460(14) 0.0341(10) 0.0267(10) 0.0039(10) -0.0045(9) 0.0039(9)
C5 0.0301(12) 0.0315(9) 0.0279(10) -0.0028(9) -0.0009(9) -0.0003(9)
C6 0.0258(11) 0.0228(8) 0.0214(9) 0.0009(8) 0.0049(8) -0.0046(7)
C7 0.0248(11) 0.0269(9) 0.0240(9) 0.0025(8) 0.0043(8) -0.0009(8)
C8 0.0227(10) 0.0198(8) 0.0214(9) 0.0011(7) -0.0010(8) 0.0016(7)
C9 0.0211(10) 0.0184(8) 0.0202(9) 0.0011(7) -0.0025(7) 0.0010(7)
C10 0.0187(9) 0.0181(7) 0.0190(8) 0.0005(7) 0.0001(7) 0.0024(7)
C11 0.0239(10) 0.0194(8) 0.0199(9) 0.0012(8) -0.0021(7) 0.0027(7)
C12 0.0229(11) 0.0182(7) 0.0195(9) -0.0014(7) -0.0019(7) 0.0005(7)

loop_
_atom_type_symbol
_atom_type_description
_atom_type_scat_dispersion_real
_atom_type_scat_dispersion_imag
_atom_type_scat_source
C C 0.0033 0.0016 'International Tables Vol C Tables 4.2.6.8 and 6.1.1.4'
H H 0.0000 0.0000 'International Tables Vol C Tables 4.2.6.8 and 6.1.1.4'
N N 0.0061 0.0033 'International Tables Vol C Tables 4.2.6.8 and 6.1.1.4'
O O 0.0106 0.0060 'International Tables Vol C Tables 4.2.6.8 and 6.1.1.4'

loop_
_geom_angle_atom_site_label_1
_geom_angle_atom_site_label_2
_geom_angle_atom_site_label_3
_geom_angle_site_symmetry_1
_geom_angle
C11 N1 C8 . 111.98(15)
C11 N1 C7 . 124.05(15)
C8 N1 C7 . 123.68(14)
C6 C1 C2 . 121.05(19)
C6 C1 H1 . 119.5
C2 C1 H1 . 119.5
C3 C2 C1 . 119.4(2)
C3 C2 H2 . 120.3
C1 C2 H2 . 120.3
C2 C3 C4 . 120.40(19)
C2 C3 H3 . 119.8
C4 C3 H3 . 119.8
C3 C4 C5 . 119.9(2)
C3 C4 H4 . 120.1
C5 C4 H4 . 120.1
C4 C5 C6 . 120.59(19)
C4 C5 H5 . 119.7
C6 C5 H5 . 119.7
C1 C6 C5 . 118.72(17)
C1 C6 C7 . 120.50(17)
C5 C6 C7 . 120.77(17)
N1 C7 C6 . 114.25(14)
N1 C7 H7A . 108.7
C6 C7 H7A . 108.7
N1 C7 H7B . 108.7
C6 C7 H7B . 108.7
H7A C7 H7B . 107.6
O1 C8 N1 . 125.37(17)
O1 C8 C9 . 128.58(17)
N1 C8 C9 . 106.04(14)
C12 C9 C10 . 122.98(16)
C12 C9 C8 . 129.19(15)
C10 C9 C8 . 107.81(16)
C12 C10 C9 3_765 122.44(16)
C12 C10 C11 3_765 129.49(16)
C9 C10 C11 . 108.03(15)
O2 C11 N1 . 125.35(18)
O2 C11 C10 . 128.50(16)
N1 C11 C10 . 106.14(15)
C10 C12 C9 3_765 114.59(15)
C10 C12 H12 3_765 122.7
C9 C12 H12 . 122.7

loop_
_geom_bond_atom_site_label_1
_geom_bond_atom_site_label_2
_geom_bond_site_symmetry_2
_geom_bond_distance
O1 C8 . 1.210(2)
O2 C11 . 1.210(2)
N1 C11 . 1.391(2)
N1 C8 . 1.393(2)
N1 C7 . 1.465(2)
C1 C6 . 1.387(3)
C1 C2 . 1.389(3)
C1 H1 . 0.9500
C2 C3 . 1.382(3)
C2 H2 . 0.9500
C3 C4 . 1.383(3)
C3 H3 . 0.9500
C4 C5 . 1.385(3)
C4 H4 . 0.9500
C5 C6 . 1.391(2)
C5 H5 . 0.9500
C6 C7 . 1.503(2)
C7 H7A . 0.9900
C7 H7B . 0.9900
C8 C9 . 1.491(2)
C9 C12 . 1.385(2)
C9 C10 . 1.392(2)
C10 C12 3_765 1.384(2)
C10 C11 . 1.487(3)
C12 C10 3_765 1.384(2)
C12 H12 . 0.9500

loop_
_geom_hbond_atom_site_label_D
_geom_hbond_atom_site_label_H
_geom_hbond_atom_site_label_A
_geom_hbond_site_symmetry_A
_geom_hbond_distance_DH
_geom_hbond_distance_HA
_geom_hbond_distance_DA
_geom_hbond_angle_DHA
_geom_hbond_publ_flag
C7 H7B O1 . 0.99 2.53 2.917(2) 103.2 y
C12 H12 O2 1_665 0.95 2.45 3.401(2) 178.1 y
C7 H7B Cg1 1_565 0.99 2.60 3.478(2) 148 y

loop_
_geom_torsion_atom_site_label_1
_geom_torsion_atom_site_label_2
_geom_torsion_atom_site_label_3
_geom_torsion_atom_site_label_4
_geom_torsion_site_symmetry_1
_geom_torsion_site_symmetry_4
_geom_torsion
C6 C1 C2 C3 . . -0.1(3)
C1 C2 C3 C4 . . -0.7(3)
C2 C3 C4 C5 . . 0.8(3)
C3 C4 C5 C6 . . -0.2(3)
C2 C1 C6 C5 . . 0.7(3)
C2 C1 C6 C7 . . -177.86(17)
C4 C5 C6 C1 . . -0.6(3)
C4 C5 C6 C7 . . 178.03(17)
C11 N1 C7 C6 . . 71.0(2)
C8 N1 C7 C6 . . -115.62(18)
C1 C6 C7 N1 . . -115.50(19)
C5 C6 C7 N1 . . 65.9(2)
C11 N1 C8 O1 . . 179.57(16)
C7 N1 C8 O1 . . 5.5(3)
C11 N1 C8 C9 . . 0.27(18)
C7 N1 C8 C9 . . -173.83(14)
O1 C8 C9 C12 . . -1.3(3)
N1 C8 C9 C12 . . 178.00(17)
O1 C8 C9 C10 . . -179.63(17)
N1 C8 C9 C10 . . -0.36(18)
C12 C9 C10 C12 . 3_765 -0.4(3)
C8 C9 C10 C12 . 3_765 178.05(15)
C12 C9 C10 C11 . . -178.18(15)
C8 C9 C10 C11 . . 0.31(18)
C8 N1 C11 O2 . . -178.89(16)
C7 N1 C11 O2 . . -4.8(3)
C8 N1 C11 C10 . . -0.08(18)
C7 N1 C11 C10 . . 173.99(14)
C12 C10 C11 O2 3_765 . 1.1(3)
C9 C10 C11 O2 . . 178.61(17)
C12 C10 C11 N1 3_765 . -177.67(16)
C9 C10 C11 N1 . . -0.15(18)
C10 C9 C12 C10 . 3_765 0.4(3)
C8 C9 C12 C10 . 3_765 -177.73(16)

_cod_database_fobs_code 2241945
